data_4516216
loop_
_publ_author_name
'Gair, Joseph J.'
'Haines, Brandon E.'
'Filatov, Alexander S.'
'Musaev, Djamaladdin G.'
'Lewis, Jared C.'

_publ_section_title
;
 Di-Palladium Complexes are Active Catalysts for Mono-N-Protected Amino
 Acid-Accelerated Enantioselective C--H Functionalization
;
_journal_name_full 'ACS Catalysis'
_journal_page_first 11386
_journal_paper_doi 10.1021/acscatal.9b03887
_journal_year 2019
_chemical_absolute_configuration ad
_chemical_formula_moiety 'C18 H24 Fe N2 O'
_chemical_formula_sum 'C18 H24 Fe N2 O'
_chemical_formula_weight 340.24
_space_group_crystal_system orthorhombic
_space_group_IT_number 19
_space_group_name_Hall 'P 2ac 2ab'
_space_group_name_H-M_alt 'P 21 21 21'
_atom_sites_solution_hydrogens geom
_atom_sites_solution_primary dual
_atom_sites_solution_secondary difmap
_audit_creation_date 2018-03-16
_audit_creation_method
;
Olex2 1.2
(compiled 2017.08.10 svn.r3458 for OlexSys, GUI svn.r5381)
;
_cell_angle_alpha 90
_cell_angle_beta 90
_cell_angle_gamma 90
_cell_formula_units_Z 4
_cell_length_a 9.6729(10)
_cell_length_b 10.7575(11)
_cell_length_c 16.1377(16)
_cell_measurement_reflns_used 9906
_cell_measurement_temperature 100(2)
_cell_measurement_theta_max 27.05
_cell_measurement_theta_min 2.28
_cell_volume 1679.2(3)
_computing_cell_refinement 'SAINT V.8.35A (Bruker AXS Inc., 2013)'
_computing_data_collection 'APEX3 v.2015.9-0 (Bruker AXS Inc., 2015)'
_computing_data_reduction 'SAINT V.8.35A (Bruker AXS Inc., 2013)'
_computing_molecular_graphics
;
OLEX2: a complete structure solution, refinement and analysis program 
Dolomanov et al., 2009

Mercury: visualization and analysis of crystal structures
Macrae, et al., 2006

O. V. Dolomanov, L. J. Bourhis, R. J. Gildea, J. A. K. Howard and H. Puschmann.
J. Appl. Cryst. (2009). 42, 339-341;

C. F. Macrae, P. R. Edgington, P. McCabe, E. Pidcock, G. P. Shields, R. Taylor,
M. Towler and J. van de Streek, J. Appl. Cryst. (2006). 39, 453-457.
;
_computing_publication_material
;
 APEX3 v.2015.5-2 (Bruker AXS Inc., 2015)
 OLEX2 (Dolomanov et al., 2009)
;
_computing_structure_refinement 'XL-2018/3 (Sheldrick, 2015b)'
_computing_structure_solution 'XT 2018/2 (Sheldrick, 2015a)'
_diffrn_ambient_temperature 100(2)
_diffrn_detector 'Bruker PHOTON 100'
_diffrn_detector_area_resol_mean 10.4167
_diffrn_detector_type CMOS
_diffrn_measured_fraction_theta_full 1.000
_diffrn_measured_fraction_theta_max 1.000
_diffrn_measurement_device_type 'Bruker D8 Venture'
_diffrn_measurement_method 'omega and phi scans'
_diffrn_radiation_monochromator mirrors
_diffrn_radiation_type MoK\a
_diffrn_radiation_wavelength 0.71073
_diffrn_reflns_av_R_equivalents 0.0377
_diffrn_reflns_av_unetI/netI 0.0242
_diffrn_reflns_Laue_measured_fraction_full 1.000
_diffrn_reflns_Laue_measured_fraction_max 1.000
_diffrn_reflns_limit_h_max 12
_diffrn_reflns_limit_h_min -12
_diffrn_reflns_limit_k_max 13
_diffrn_reflns_limit_k_min -13
_diffrn_reflns_limit_l_max 20
_diffrn_reflns_limit_l_min -20
_diffrn_reflns_number 40186
_diffrn_reflns_point_group_measured_fraction_full 1.000
_diffrn_reflns_point_group_measured_fraction_max 0.998
_diffrn_reflns_theta_full 25.242
_diffrn_reflns_theta_max 27.172
_diffrn_reflns_theta_min 2.275
_diffrn_source 'micro-focus X-ray tube'
_diffrn_source_type 'INCOATEC ImuS'
_diffrn_standards_number 0
_exptl_absorpt_coefficient_mu 0.901
_exptl_absorpt_correction_T_max 0.7455
_exptl_absorpt_correction_T_min 0.7052
_exptl_absorpt_correction_type multi-scan
_exptl_absorpt_process_details
;
SADABS-2016/2 (Bruker,2016/2) was used for absorption correction. 
wR2(int) was 0.0615 before and 0.0572 after correction. 
The Ratio of minimum to maximum transmission is 0.9459. 
;
_exptl_crystal_colour orange
_exptl_crystal_colour_primary orange
_exptl_crystal_density_diffrn 1.346
_exptl_crystal_description block
_exptl_crystal_F_000 720
_exptl_crystal_size_max 0.14
_exptl_crystal_size_mid 0.12
_exptl_crystal_size_min 0.08
_refine_diff_density_max 0.324
_refine_diff_density_min -0.279
_refine_diff_density_rms 0.050
_refine_ls_abs_structure_details
;
 Flack x determined using 1425 quotients [(I+)-(I-)]/[(I+)+(I-)]
 (Parsons, Flack and Wagner, Acta Cryst. B69 (2013) 249-259).
;
_refine_ls_abs_structure_Flack -0.004(4)
_refine_ls_extinction_method none
_refine_ls_goodness_of_fit_ref 1.046
_refine_ls_hydrogen_treatment constr
_refine_ls_matrix_type full
_refine_ls_number_parameters 203
_refine_ls_number_reflns 3732
_refine_ls_number_restraints 0
_refine_ls_restrained_S_all 1.046
_refine_ls_R_factor_all 0.0276
_refine_ls_R_factor_gt 0.0239
_refine_ls_shift/su_max 0.002
_refine_ls_shift/su_mean 0.000
_refine_ls_structure_factor_coef Fsqd
_refine_ls_weighting_details 'w=1/[\s^2^(Fo^2^)+(0.0320P)^2^+0.2917P] where P=(Fo^2^+2Fc^2^)/3'
_refine_ls_weighting_scheme calc
_refine_ls_wR_factor_gt 0.0549
_refine_ls_wR_factor_ref 0.0562
_reflns_Friedel_coverage 0.746
_reflns_Friedel_fraction_full 0.999
_reflns_Friedel_fraction_max 0.996
_reflns_number_gt 3503
_reflns_number_total 3732
_reflns_threshold_expression 'I > 2\s(I)'
_cod_data_source_file cs9b03887_si_002.cif
_cod_data_source_block 03_FcAmide
_cod_database_code 4516216
_shelx_shelxl_version_number 2018/3
_shelx_space_group_comment
;
The symmetry employed for this shelxl refinement is uniquely defined
by the following loop, which should always be used as a source of
symmetry information in preference to the above space-group names.
They are only intended as comments.
;
_shelx_estimated_absorpt_t_max 0.931
_shelx_estimated_absorpt_t_min 0.884
_olex2_refinement_description
;
1. Fixed Uiso
 At 1.2 times of:
  All C(H) groups, All C(H,H) groups
 At 1.5 times of:
  All C(H,H,H) groups
2.a Secondary CH2 refined with riding coordinates:
 C11(H11A,H11B)
2.b Aromatic/amide H refined with riding coordinates:
 C1(H1), C2(H2), C3(H3), C4(H4), C5(H5), C6(H6), C7(H7), C10(H10), C14(H14),
 C15(H15)
2.c Idealised Me refined as rotating group:
 C12(H12A,H12B,H12C), C13(H13A,H13B,H13C), C17(H17A,H17B,H17C), C18(H18A,H18B,
 H18C)
;
_olex2_submission_special_instructions 'No special instructions were received'

loop_
_space_group_symop_operation_xyz
'x, y, z'
'-x+1/2, -y, z+1/2'
'-x, y+1/2, -z+1/2'
'x+1/2, -y+1/2, -z'

loop_
_atom_site_label
_atom_site_type_symbol
_atom_site_fract_x
_atom_site_fract_y
_atom_site_fract_z
_atom_site_U_iso_or_equiv
_atom_site_adp_type
_atom_site_occupancy
_atom_site_site_symmetry_order
_atom_site_calc_flag
_atom_site_refinement_flags_posn
Fe1 Fe 0.42941(3) 0.77698(3) 0.61305(2) 0.01261(9) Uani 1 1 d .
O1 O 0.89502(16) 0.60816(17) 0.81238(10) 0.0229(4) Uani 1 1 d .
N1 N 0.5109(2) 0.37556(17) 0.58372(11) 0.0150(4) Uani 1 1 d .
N2 N 0.9641(2) 0.45023(19) 0.73068(12) 0.0186(4) Uani 1 1 d .
C1 C 0.5152(2) 0.8213(2) 0.50146(13) 0.0173(5) Uani 1 1 d .
H1 H 0.551017 0.764150 0.462033 0.021 Uiso 1 1 calc R
C2 C 0.3772(3) 0.8655(2) 0.50563(14) 0.0186(5) Uani 1 1 d .
H2 H 0.304159 0.843055 0.469222 0.022 Uiso 1 1 calc R
C3 C 0.3669(3) 0.9489(2) 0.57346(16) 0.0209(5) Uani 1 1 d .
H3 H 0.285942 0.991736 0.590639 0.025 Uiso 1 1 calc R
C4 C 0.4986(2) 0.9567(2) 0.61084(17) 0.0207(5) Uani 1 1 d .
H4 H 0.521700 1.006316 0.657523 0.025 Uiso 1 1 calc R
C5 C 0.5903(2) 0.8782(2) 0.56712(14) 0.0191(5) Uani 1 1 d .
H5 H 0.685314 0.865652 0.579399 0.023 Uiso 1 1 calc R
C6 C 0.2803(2) 0.7095(2) 0.69098(13) 0.0167(5) Uani 1 1 d .
H6 H 0.195366 0.748459 0.705025 0.020 Uiso 1 1 calc R
C7 C 0.4075(2) 0.7234(2) 0.73351(12) 0.0157(4) Uani 1 1 d .
H7 H 0.422769 0.774201 0.780787 0.019 Uiso 1 1 calc R
C8 C 0.5094(2) 0.6476(2) 0.69288(13) 0.0133(4) Uani 1 1 d .
C9 C 0.4433(2) 0.58876(19) 0.62340(13) 0.0137(4) Uani 1 1 d .
C10 C 0.3023(2) 0.6267(2) 0.62358(14) 0.0152(4) Uani 1 1 d .
H10 H 0.234012 0.600953 0.584921 0.018 Uiso 1 1 calc R
C11 C 0.5093(2) 0.5074(2) 0.55964(13) 0.0132(4) Uani 1 1 d .
H11A H 0.458571 0.516251 0.506692 0.016 Uiso 1 1 calc R
H11B H 0.605492 0.535625 0.550352 0.016 Uiso 1 1 calc R
C12 C 0.3715(3) 0.3256(2) 0.58308(16) 0.0260(6) Uani 1 1 d .
H12A H 0.315756 0.368135 0.625157 0.039 Uiso 1 1 calc GR
H12B H 0.374452 0.236450 0.595312 0.039 Uiso 1 1 calc GR
H12C H 0.330060 0.338640 0.528337 0.039 Uiso 1 1 calc GR
C13 C 0.5979(3) 0.3062(2) 0.52643(15) 0.0260(6) Uani 1 1 d .
H13A H 0.597231 0.218030 0.541617 0.039 Uiso 1 1 calc GR
H13B H 0.692722 0.338071 0.529171 0.039 Uiso 1 1 calc GR
H13C H 0.562338 0.315928 0.469937 0.039 Uiso 1 1 calc GR
C14 C 0.6510(2) 0.6367(2) 0.72256(13) 0.0139(5) Uani 1 1 d .
H14 H 0.685218 0.703676 0.754957 0.017 Uiso 1 1 calc R
C15 C 0.7376(2) 0.5425(2) 0.70900(14) 0.0147(5) Uani 1 1 d .
H15 H 0.713625 0.478367 0.671127 0.018 Uiso 1 1 calc R
C16 C 0.8721(2) 0.5385(2) 0.75370(14) 0.0152(5) Uani 1 1 d .
C17 C 0.9589(3) 0.3818(2) 0.65245(15) 0.0250(6) Uani 1 1 d .
H17A H 0.901829 0.307263 0.659348 0.037 Uiso 1 1 calc GR
H17B H 1.052679 0.357533 0.636204 0.037 Uiso 1 1 calc GR
H17C H 0.918621 0.434866 0.609372 0.037 Uiso 1 1 calc GR
C18 C 1.0887(3) 0.4337(2) 0.77949(15) 0.0239(5) Uani 1 1 d .
H18A H 1.165395 0.478232 0.753158 0.036 Uiso 1 1 calc GR
H18B H 1.111103 0.344961 0.782868 0.036 Uiso 1 1 calc GR
H18C H 1.073849 0.466614 0.835397 0.036 Uiso 1 1 calc GR

loop_
_atom_site_aniso_label
_atom_site_aniso_U_11
_atom_site_aniso_U_22
_atom_site_aniso_U_33
_atom_site_aniso_U_23
_atom_site_aniso_U_13
_atom_site_aniso_U_12
Fe1 0.01366(14) 0.01098(14) 0.01320(14) 0.00129(13) 0.00113(13) 0.00149(12)
O1 0.0188(9) 0.0244(9) 0.0256(9) -0.0083(8) -0.0065(7) 0.0013(7)
N1 0.0185(10) 0.0109(9) 0.0156(9) -0.0003(7) 0.0012(8) -0.0004(7)
N2 0.0175(11) 0.0197(10) 0.0187(10) 0.0012(8) -0.0010(7) 0.0049(8)
C1 0.0226(11) 0.0152(10) 0.0139(10) 0.0023(9) 0.0064(9) -0.0008(10)
C2 0.0233(12) 0.0171(11) 0.0155(11) 0.0074(9) -0.0006(9) -0.0003(10)
C3 0.0256(13) 0.0124(11) 0.0247(12) 0.0073(10) 0.0071(10) 0.0061(10)
C4 0.0302(13) 0.0118(10) 0.0201(11) -0.0001(11) 0.0044(12) -0.0028(9)
C5 0.0184(12) 0.0165(11) 0.0223(12) 0.0041(9) 0.0042(10) -0.0040(9)
C6 0.0142(10) 0.0164(12) 0.0195(11) 0.0052(9) 0.0035(8) 0.0030(9)
C7 0.0197(11) 0.0149(10) 0.0126(9) 0.0018(9) 0.0015(8) 0.0036(10)
C8 0.0163(11) 0.0125(11) 0.0109(10) 0.0017(8) 0.0012(8) 0.0011(9)
C9 0.0160(11) 0.0104(10) 0.0147(10) 0.0030(8) 0.0012(9) -0.0023(8)
C10 0.0145(10) 0.0140(10) 0.0170(11) 0.0045(9) -0.0004(9) -0.0014(8)
C11 0.0171(11) 0.0101(10) 0.0123(10) 0.0012(8) -0.0011(9) -0.0014(9)
C12 0.0246(13) 0.0187(12) 0.0345(13) 0.0038(11) -0.0036(11) -0.0067(11)
C13 0.0381(15) 0.0152(12) 0.0246(12) -0.0047(9) 0.0083(11) 0.0018(10)
C14 0.0169(11) 0.0127(10) 0.0120(10) 0.0002(8) -0.0012(9) -0.0034(9)
C15 0.0166(11) 0.0137(11) 0.0137(10) -0.0010(9) -0.0012(9) -0.0012(9)
C16 0.0136(11) 0.0149(11) 0.0170(11) 0.0023(9) 0.0010(9) -0.0014(9)
C17 0.0268(15) 0.0246(13) 0.0236(12) -0.0031(10) -0.0016(10) 0.0105(10)
C18 0.0172(13) 0.0272(13) 0.0273(12) 0.0031(10) -0.0028(10) 0.0057(10)

loop_
_atom_type_symbol
_atom_type_description
_atom_type_scat_dispersion_real
_atom_type_scat_dispersion_imag
_atom_type_scat_source
C C 0.0033 0.0016 'International Tables Vol C Tables 4.2.6.8 and 6.1.1.4'
H H 0.0000 0.0000 'International Tables Vol C Tables 4.2.6.8 and 6.1.1.4'
Fe Fe 0.3463 0.8444 'International Tables Vol C Tables 4.2.6.8 and 6.1.1.4'
N N 0.0061 0.0033 'International Tables Vol C Tables 4.2.6.8 and 6.1.1.4'
O O 0.0106 0.0060 'International Tables Vol C Tables 4.2.6.8 and 6.1.1.4'

loop_
_geom_angle_atom_site_label_1
_geom_angle_atom_site_label_2
_geom_angle_atom_site_label_3
_geom_angle
C1 Fe1 C2 40.70(10)
C1 Fe1 C3 68.51(9)
C1 Fe1 C4 68.32(10)
C1 Fe1 C6 155.83(9)
C1 Fe1 C8 124.09(9)
C2 Fe1 C3 40.61(10)
C2 Fe1 C4 68.01(10)
C2 Fe1 C6 120.86(9)
C2 Fe1 C8 160.84(9)
C3 Fe1 C8 157.12(10)
C4 Fe1 C3 40.36(10)
C4 Fe1 C6 125.21(10)
C4 Fe1 C8 121.96(10)
C5 Fe1 C1 40.84(9)
C5 Fe1 C2 68.35(10)
C5 Fe1 C3 68.27(10)
C5 Fe1 C4 40.48(9)
C5 Fe1 C6 161.94(9)
C5 Fe1 C8 107.65(9)
C6 Fe1 C3 107.70(9)
C6 Fe1 C8 68.81(8)
C7 Fe1 C1 161.88(9)
C7 Fe1 C2 156.33(9)
C7 Fe1 C3 121.46(10)
C7 Fe1 C4 108.52(10)
C7 Fe1 C5 125.25(9)
C7 Fe1 C6 40.57(9)
C7 Fe1 C8 41.19(8)
C9 Fe1 C1 106.14(9)
C9 Fe1 C2 123.35(9)
C9 Fe1 C3 160.58(10)
C9 Fe1 C4 156.83(10)
C9 Fe1 C5 120.70(9)
C9 Fe1 C6 69.10(9)
C9 Fe1 C7 69.37(9)
C9 Fe1 C8 41.22(9)
C9 Fe1 C10 40.91(9)
C10 Fe1 C1 120.31(9)
C10 Fe1 C2 106.95(10)
C10 Fe1 C3 124.34(10)
C10 Fe1 C4 161.48(9)
C10 Fe1 C5 156.12(9)
C10 Fe1 C6 40.73(9)
C10 Fe1 C7 68.50(9)
C10 Fe1 C8 68.69(9)
C12 N1 C11 110.19(19)
C12 N1 C13 110.06(19)
C13 N1 C11 109.40(18)
C16 N2 C17 124.57(19)
C16 N2 C18 118.9(2)
C18 N2 C17 115.82(19)
Fe1 C1 H1 126.0
C2 C1 Fe1 69.72(13)
C2 C1 H1 126.3
C2 C1 C5 107.5(2)
C5 C1 Fe1 69.56(12)
C5 C1 H1 126.3
Fe1 C2 H2 126.2
C1 C2 Fe1 69.58(13)
C1 C2 H2 125.8
C3 C2 Fe1 69.94(13)
C3 C2 C1 108.3(2)
C3 C2 H2 125.8
Fe1 C3 H3 126.2
C2 C3 Fe1 69.45(13)
C2 C3 H3 126.2
C4 C3 Fe1 69.75(13)
C4 C3 C2 107.7(2)
C4 C3 H3 126.2
Fe1 C4 H4 126.5
C3 C4 Fe1 69.88(13)
C3 C4 H4 125.8
C3 C4 C5 108.5(2)
C5 C4 Fe1 69.49(13)
C5 C4 H4 125.8
Fe1 C5 H5 125.9
C1 C5 Fe1 69.61(13)
C1 C5 H5 126.0
C4 C5 Fe1 70.03(13)
C4 C5 C1 108.0(2)
C4 C5 H5 126.0
Fe1 C6 H6 126.8
C7 C6 Fe1 69.40(12)
C7 C6 H6 126.1
C7 C6 C10 107.89(19)
C10 C6 Fe1 69.30(12)
C10 C6 H6 126.1
Fe1 C7 H7 126.0
C6 C7 Fe1 70.03(12)
C6 C7 H7 125.8
C6 C7 C8 108.32(19)
C8 C7 Fe1 69.76(12)
C8 C7 H7 125.8
C7 C8 Fe1 69.05(12)
C7 C8 C9 107.50(18)
C7 C8 C14 122.76(19)
C9 C8 Fe1 68.95(12)
C9 C8 C14 129.7(2)
C14 C8 Fe1 128.12(15)
C8 C9 Fe1 69.84(12)
C8 C9 C11 127.2(2)
C10 C9 Fe1 69.61(12)
C10 C9 C8 107.33(19)
C10 C9 C11 125.4(2)
C11 C9 Fe1 123.66(15)
Fe1 C10 H10 126.6
C6 C10 Fe1 69.98(12)
C6 C10 C9 108.94(19)
C6 C10 H10 125.5
C9 C10 Fe1 69.48(12)
C9 C10 H10 125.5
N1 C11 C9 112.79(18)
N1 C11 H11A 109.0
N1 C11 H11B 109.0
C9 C11 H11A 109.0
C9 C11 H11B 109.0
H11A C11 H11B 107.8
N1 C12 H12A 109.5
N1 C12 H12B 109.5
N1 C12 H12C 109.5
H12A C12 H12B 109.5
H12A C12 H12C 109.5
H12B C12 H12C 109.5
N1 C13 H13A 109.5
N1 C13 H13B 109.5
N1 C13 H13C 109.5
H13A C13 H13B 109.5
H13A C13 H13C 109.5
H13B C13 H13C 109.5
C8 C14 H14 116.6
C15 C14 C8 126.8(2)
C15 C14 H14 116.6
C14 C15 H15 120.3
C14 C15 C16 119.5(2)
C16 C15 H15 120.3
O1 C16 N2 121.4(2)
O1 C16 C15 120.9(2)
N2 C16 C15 117.5(2)
N2 C17 H17A 109.5
N2 C17 H17B 109.5
N2 C17 H17C 109.5
H17A C17 H17B 109.5
H17A C17 H17C 109.5
H17B C17 H17C 109.5
N2 C18 H18A 109.5
N2 C18 H18B 109.5
N2 C18 H18C 109.5
H18A C18 H18B 109.5
H18A C18 H18C 109.5
H18B C18 H18C 109.5

loop_
_geom_bond_atom_site_label_1
_geom_bond_atom_site_label_2
_geom_bond_distance
Fe1 C1 2.039(2)
Fe1 C2 2.041(2)
Fe1 C3 2.048(2)
Fe1 C4 2.046(2)
Fe1 C5 2.039(2)
Fe1 C6 2.047(2)
Fe1 C7 2.039(2)
Fe1 C8 2.048(2)
Fe1 C9 2.036(2)
Fe1 C10 2.038(2)
O1 C16 1.228(3)
N1 C11 1.471(3)
N1 C12 1.452(3)
N1 C13 1.456(3)
N2 C16 1.353(3)
N2 C17 1.462(3)
N2 C18 1.451(3)
C1 H1 0.9500
C1 C2 1.419(3)
C1 C5 1.423(3)
C2 H2 0.9500
C2 C3 1.419(3)
C3 H3 0.9500
C3 C4 1.412(3)
C4 H4 0.9500
C4 C5 1.413(3)
C5 H5 0.9500
C6 H6 0.9500
C6 C7 1.416(3)
C6 C10 1.421(3)
C7 H7 0.9500
C7 C8 1.438(3)
C8 C9 1.438(3)
C8 C14 1.456(3)
C9 C10 1.424(3)
C9 C11 1.494(3)
C10 H10 0.9500
C11 H11A 0.9900
C11 H11B 0.9900
C12 H12A 0.9800
C12 H12B 0.9800
C12 H12C 0.9800
C13 H13A 0.9800
C13 H13B 0.9800
C13 H13C 0.9800
C14 H14 0.9500
C14 C15 1.333(3)
C15 H15 0.9500
C15 C16 1.489(3)
C17 H17A 0.9800
C17 H17B 0.9800
C17 H17C 0.9800
C18 H18A 0.9800
C18 H18B 0.9800
C18 H18C 0.9800
